data_4343826
loop_
_publ_author_name
'Choi Jonglak'
'Zhang Xiao'
'Wiley, J.B.'

_publ_section_title
;
 Building alkali-metal-halide layers within a perovskite host by
 sequential intercalation: (A2 Cl) Na Nb2 O7 (A = Rb, Cs)
;
_journal_name_full 'Inorganic Chemistry'
_journal_page_first 4811
_journal_page_last 4816
_journal_volume 48
_journal_year 2009
_chemical_formula_sum 'Cl0.97 Cs1.92 La Nb2 O7'
_chemical_name_systematic '(Cs2 Cl) La Nb2 O7'
_space_group_IT_number 123
_symmetry_space_group_name_Hall '-P 4 2'
_symmetry_space_group_name_H-M 'P 4/m m m'
_cell_angle_alpha 90
_cell_angle_beta 90
_cell_angle_gamma 90
_cell_formula_units_Z 1
_cell_length_a 3.92182
_cell_length_b 3.92182
_cell_length_c 15.3107
_cell_volume 235.489
_citation_journal_id_ASTM INOCAJ
_cod_data_source_file ChoiJonglak_INOCAJ_2009_1735.cif
_cod_data_source_block Cl0.97Cs1.92La1Nb2O7
_cod_original_cell_volume 235.4889
_cod_original_formula_sum 'Cl0.97 Cs1.92 La1 Nb2 O7'
_cod_database_code 4343826

loop_
_symmetry_equiv_pos_as_xyz
x,y,z
-y,x,z
-x,-y,z
y,-x,z
x,-y,-z
y,x,-z
-x,y,-z
-y,-x,-z
-x,-y,-z
y,-x,-z
x,y,-z
-y,x,-z
-x,y,z
-y,-x,z
x,-y,z
y,x,z

loop_
_atom_site_label
_atom_site_type_symbol
_atom_site_fract_x
_atom_site_fract_y
_atom_site_fract_z
_atom_site_occupancy
_atom_site_U_iso_or_equiv
Cs1 Cs+1 0 0 0.3609 0.96 0.0
O2 O-2 0.5 0.5 0 1 0.0
O1 O-2 0.5 0.5 0.2564 1 0.0
Cl1 Cl-1 0.5 0.5 0.5 0.97 0.0
Nb1 Nb+5 0.5 0.5 0.146 1 0.0
La1 La+3 0 0 0 1 0.0
O3 O-2 0 0.5 0.1231 1 0.0
